data_2224820
loop_
_publ_author_name
'Gurbanov, Atash V.'
'Nikitina, Eugeniya V.'
'Zaytsev, Vladimir P.'
'Zubkov, Fedor I.'
'Khrustalev, Victor N.'

_publ_section_title
;Methyl
 7,8-diacetoxy-11-oxo-5-(2-oxopyrrolidin-1-yl)-7,9-epoxycyclopenta[4,5]pyrido[1,2-<i>a</i>]quinoline-10-carboxylate
 sesquihydrate
;
_journal_coeditor_code YA2114
_journal_issue 1
_journal_name_full 'Acta Crystallographica Section E'
_journal_page_first o206
_journal_page_last o207
_journal_paper_doi 10.1107/S160053680905363X
_journal_volume 66
_journal_year 2010
_chemical_formula_iupac 'C26 H28 N2 O9, 1.5H2 O'
_chemical_formula_moiety 'C26 H28 N2 O9, 1.5(H2 O)'
_chemical_formula_sum 'C26 H31 N2 O10.5'
_chemical_formula_weight 539.53
_chemical_name_systematic
;Methyl
 7,8-diacetoxy-11-oxo-5-(2-oxopyrrolidin-1-yl)-7,9-
epoxycyclopenta[4,5]pyrido[1,2-<i>a</i>]quinoline-10-carboxylate
 sesquihydrate
;
_space_group_IT_number 15
_symmetry_cell_setting monoclinic
_symmetry_space_group_name_Hall '-C 2yc'
_symmetry_space_group_name_H-M 'C 1 2/c 1'
_atom_sites_solution_hydrogens difmap
_atom_sites_solution_primary direct
_atom_sites_solution_secondary difmap
_audit_creation_method SHELXL-97
_cell_angle_alpha 90.00
_cell_angle_beta 90.0350(10)
_cell_angle_gamma 90.00
_cell_formula_units_Z 8
_cell_length_a 16.8557(5)
_cell_length_b 9.9692(3)
_cell_length_c 29.6704(8)
_cell_measurement_reflns_used 9578
_cell_measurement_temperature 100(2)
_cell_measurement_theta_max 28.6
_cell_measurement_theta_min 2.4
_cell_volume 4985.7(2)
_computing_cell_refinement 'SAINT-Plus (Bruker, 2001)'
_computing_data_collection 'APEX2 (Bruker, 2005)'
_computing_data_reduction 'SAINT-Plus (Bruker, 2001)'
_computing_molecular_graphics 'SHELXTL (Sheldrick, 2008)'
_computing_publication_material 'SHELXTL (Sheldrick, 2008)'
_computing_structure_refinement 'SHELXTL (Sheldrick, 2008)'
_computing_structure_solution 'SHELXTL (Sheldrick, 2008)'
_diffrn_ambient_temperature 100(2)
_diffrn_measured_fraction_theta_full 1.000
_diffrn_measured_fraction_theta_max 1.000
_diffrn_measurement_device_type 'Bruker SMART APEXII CCD'
_diffrn_measurement_method '\f and \w scans'
_diffrn_radiation_monochromator graphite
_diffrn_radiation_source 'fine-focus sealed tube'
_diffrn_radiation_type MoK\a
_diffrn_radiation_wavelength 0.71073
_diffrn_reflns_av_R_equivalents 0.031
_diffrn_reflns_av_sigmaI/netI 0.024
_diffrn_reflns_limit_h_max 22
_diffrn_reflns_limit_h_min -22
_diffrn_reflns_limit_k_max 13
_diffrn_reflns_limit_k_min -13
_diffrn_reflns_limit_l_max 40
_diffrn_reflns_limit_l_min -40
_diffrn_reflns_number 29541
_diffrn_reflns_theta_full 28.7
_diffrn_reflns_theta_max 28.7
_diffrn_reflns_theta_min 1.4
_diffrn_standards_number 0
_exptl_absorpt_coefficient_mu 0.112
_exptl_absorpt_correction_T_max 0.979
_exptl_absorpt_correction_T_min 0.969
_exptl_absorpt_correction_type multi-scan
_exptl_absorpt_process_details '(SADABS; Sheldrick, 2003)'
_exptl_crystal_colour colourless
_exptl_crystal_density_diffrn 1.438
_exptl_crystal_density_method 'not measured'
_exptl_crystal_description prism
_exptl_crystal_F_000 2280
_exptl_crystal_size_max 0.30
_exptl_crystal_size_mid 0.20
_exptl_crystal_size_min 0.20
_refine_diff_density_max 0.45
_refine_diff_density_min -0.27
_refine_ls_extinction_method none
_refine_ls_goodness_of_fit_ref 1.00
_refine_ls_hydrogen_treatment constr
_refine_ls_matrix_type full
_refine_ls_number_parameters 351
_refine_ls_number_reflns 6460
_refine_ls_number_restraints 0
_refine_ls_restrained_S_all 1.00
_refine_ls_R_factor_all 0.047
_refine_ls_R_factor_gt 0.040
_refine_ls_shift/su_max 0.001
_refine_ls_shift/su_mean 0.000
_refine_ls_structure_factor_coef Fsqd
_refine_ls_weighting_details 'calc w=1/[\s^2^(Fo^2^)+(0.054P)^2^+5.5P] where P=(Fo^2^+2Fc^2^)/3'
_refine_ls_weighting_scheme calc
_refine_ls_wR_factor_gt 0.101
_refine_ls_wR_factor_ref 0.106
_reflns_number_gt 5531
_reflns_number_total 6460
_reflns_threshold_expression I>2\s(I)
_cod_data_source_file ya2114.cif
_cod_data_source_block I
_cod_depositor_comments
;
The following automatic conversions were performed:
'_symmetry_cell_setting' value 'Monoclinic' changed to 'monoclinic'
according to '/home/saulius/struct/CIF-dictionaries/cif_core.dic'
dictionary named 'cif_core.dic' version 2.4.1 from 2010-06-29.

Automatic conversion script
Id: cif_fix_enum 1527 2010-12-29 10:47:43Z saulius 

The following automatic conversions were performed:

'_symmetry_cell_setting' value 'Monoclinic' changed to 'monoclinic'
according to /home/saulius/struct/CIF-dictionaries/cif_core.dic
dictionary named 'cif_core.dic' version 2.4.1 from 2010-06-29.

Automatic conversion script
Id: cif_fix_values 1715 2011-07-08 13:25:40Z adriana 
;
_cod_original_sg_symbol_H-M 'C 2/c'
_cod_original_formula_sum 'C26 H31 N2 O10.50'
_cod_database_code 2224820
_cod_database_fobs_code 2224820

loop_
_symmetry_equiv_pos_as_xyz
'x, y, z'
'-x, y, -z+1/2'
'x+1/2, y+1/2, z'
'-x+1/2, y+1/2, -z+1/2'
'-x, -y, -z'
'x, -y, z-1/2'
'-x+1/2, -y+1/2, -z'
'x+1/2, -y+1/2, z-1/2'

loop_
_atom_site_type_symbol
_atom_site_label
_atom_site_fract_x
_atom_site_fract_y
_atom_site_fract_z
_atom_site_U_iso_or_equiv
_atom_site_adp_type
_atom_site_calc_flag
_atom_site_refinement_flags
_atom_site_occupancy
_atom_site_disorder_assembly
_atom_site_disorder_group
O O1 0.08324(6) 0.49746(10) 0.20077(3) 0.0214(2) Uani d . 1 . .
O O2 0.00452(5) 0.32130(8) 0.37846(3) 0.01336(17) Uani d . 1 . .
O O3 -0.08727(5) 0.45915(10) 0.40862(3) 0.01900(19) Uani d . 1 . .
O O4 0.03384(5) 0.19384(8) 0.45989(3) 0.01436(18) Uani d . 1 . .
O O5 -0.02640(6) 0.27537(10) 0.52181(3) 0.0218(2) Uani d . 1 . .
O O6 0.28555(5) 0.48346(9) 0.38299(3) 0.01877(19) Uani d . 1 . .
O O7 0.33899(5) 0.31262(10) 0.42233(3) 0.0201(2) Uani d . 1 . .
O O8 0.20831(5) 0.72008(9) 0.43497(3) 0.01602(18) Uani d . 1 . .
O O13 0.13523(5) 0.30526(8) 0.38994(3) 0.01262(17) Uani d . 1 . .
N N1 0.15989(6) 0.61656(11) 0.25045(3) 0.0150(2) Uani d . 1 . .
N N12 0.11703(6) 0.63699(10) 0.38547(3) 0.01132(19) Uani d . 1 . .
C C1 0.10122(7) 0.88174(12) 0.37973(4) 0.0144(2) Uani d . 1 . .
H H1A 0.1086 0.8900 0.4114 0.017 Uiso calc R 1 . .
C C2 0.08267(7) 0.99401(13) 0.35419(5) 0.0178(2) Uani d . 1 . .
H H2A 0.0771 1.0788 0.3684 0.021 Uiso calc R 1 . .
C C3 0.07217(8) 0.98311(13) 0.30770(5) 0.0193(3) Uani d . 1 . .
H H3A 0.0585 1.0596 0.2903 0.023 Uiso calc R 1 . .
C C4 0.08197(7) 0.85918(13) 0.28724(4) 0.0173(2) Uani d . 1 . .
H H4A 0.0762 0.8521 0.2555 0.021 Uiso calc R 1 . .
C C4A 0.10008(7) 0.74439(12) 0.31227(4) 0.0135(2) Uani d . 1 . .
C C5 0.10420(7) 0.60998(12) 0.28818(4) 0.0133(2) Uani d . 1 . .
H H5A 0.0505 0.5934 0.2750 0.016 Uiso calc R 1 . .
C C6 0.12172(7) 0.49241(12) 0.31990(4) 0.0137(2) Uani d . 1 . .
H H6A 0.1026 0.4074 0.3065 0.016 Uiso calc R 1 . .
H H6B 0.1795 0.4847 0.3252 0.016 Uiso calc R 1 . .
C C6A 0.07874(7) 0.52004(11) 0.36417(4) 0.0113(2) Uani d . 1 . .
H H6C 0.0234 0.5476 0.3563 0.014 Uiso calc R 1 . .
C C7 0.07219(7) 0.39834(11) 0.39507(4) 0.0114(2) Uani d . 1 . .
C C7A 0.07365(7) 0.43157(11) 0.44532(4) 0.0116(2) Uani d . 1 . .
H H7A 0.0254 0.4772 0.4576 0.014 Uiso calc R 1 . .
C C8 0.09388(7) 0.29490(12) 0.46591(4) 0.0131(2) Uani d . 1 . .
H H8A 0.1106 0.3029 0.4981 0.016 Uiso calc R 1 . .
C C9 0.16441(7) 0.27200(12) 0.43475(4) 0.0131(2) Uani d . 1 . .
H H9A 0.1901 0.1819 0.4374 0.016 Uiso calc R 1 . .
C C10 0.21730(7) 0.39149(12) 0.44830(4) 0.0132(2) Uani d . 1 . .
H H10A 0.2409 0.3741 0.4787 0.016 Uiso calc R 1 . .
C C10A 0.15354(7) 0.50606(12) 0.45219(4) 0.0119(2) Uani d . 1 . .
H H10B 0.1544 0.5376 0.4842 0.014 Uiso calc R 1 . .
C C11 0.16372(7) 0.62952(12) 0.42287(4) 0.0124(2) Uani d . 1 . .
C C12A 0.10911(7) 0.75633(12) 0.35899(4) 0.0123(2) Uani d . 1 . .
C C13 0.14485(7) 0.55735(13) 0.21039(4) 0.0155(2) Uani d . 1 . .
C C14 0.21733(8) 0.57640(14) 0.18066(4) 0.0197(3) Uani d . 1 . .
H H14A 0.2018 0.6014 0.1496 0.024 Uiso calc R 1 . .
H H14B 0.2500 0.4939 0.1797 0.024 Uiso calc R 1 . .
C C15 0.26181(8) 0.69058(14) 0.20379(5) 0.0216(3) Uani d . 1 . .
H H15A 0.2436 0.7790 0.1926 0.026 Uiso calc R 1 . .
H H15B 0.3197 0.6828 0.1990 0.026 Uiso calc R 1 . .
C C16 0.24042(8) 0.67116(14) 0.25359(5) 0.0202(3) Uani d . 1 . .
H H16A 0.2769 0.6073 0.2685 0.024 Uiso calc R 1 . .
H H16B 0.2411 0.7574 0.2701 0.024 Uiso calc R 1 . .
C C17 -0.07050(7) 0.35993(12) 0.38683(4) 0.0145(2) Uani d . 1 . .
C C18 -0.12828(8) 0.26323(14) 0.36648(5) 0.0205(3) Uani d . 1 . .
H H18A -0.1816 0.2819 0.3780 0.031 Uiso calc R 1 . .
H H18B -0.1131 0.1714 0.3745 0.031 Uiso calc R 1 . .
H H18C -0.1280 0.2730 0.3336 0.031 Uiso calc R 1 . .
C C19 -0.02611(7) 0.19880(12) 0.49049(4) 0.0150(2) Uani d . 1 . .
C C20 -0.09028(8) 0.09958(14) 0.47986(5) 0.0210(3) Uani d . 1 . .
H H20A -0.1002 0.0432 0.5063 0.032 Uiso calc R 1 . .
H H20B -0.0736 0.0431 0.4545 0.032 Uiso calc R 1 . .
H H20C -0.1390 0.1476 0.4718 0.032 Uiso calc R 1 . .
C C21 0.28295(7) 0.40599(12) 0.41401(4) 0.0144(2) Uani d . 1 . .
C C22 0.40460(8) 0.30901(15) 0.39090(5) 0.0238(3) Uani d . 1 . .
H H22A 0.4416 0.2377 0.3996 0.036 Uiso calc R 1 . .
H H22B 0.4322 0.3955 0.3913 0.036 Uiso calc R 1 . .
H H22C 0.3845 0.2914 0.3605 0.036 Uiso calc R 1 . .
O O9 0.25847(5) 0.98922(9) 0.44722(3) 0.01930(19) Uani d . 1 . .
H H9B 0.3064 0.9874 0.4350 0.029 Uiso d R 1 . .
H H9C 0.2420 0.9089 0.4431 0.029 Uiso d R 1 . .
O O10 0.0000 0.28215(16) 0.2500 0.0342(4) Uani d S 1 . .
H H10C 0.0262 0.3392 0.2313 0.051 Uiso d R 1 . .

loop_
_atom_site_aniso_label
_atom_site_aniso_U_11
_atom_site_aniso_U_22
_atom_site_aniso_U_33
_atom_site_aniso_U_12
_atom_site_aniso_U_13
_atom_site_aniso_U_23
O1 0.0179(4) 0.0277(5) 0.0185(4) -0.0027(4) 0.0003(3) -0.0069(4)
O2 0.0130(4) 0.0114(4) 0.0157(4) -0.0023(3) -0.0013(3) -0.0015(3)
O3 0.0147(4) 0.0209(5) 0.0214(5) 0.0001(3) 0.0021(3) -0.0032(4)
O4 0.0158(4) 0.0125(4) 0.0148(4) -0.0026(3) 0.0036(3) -0.0001(3)
O5 0.0213(5) 0.0226(5) 0.0214(5) -0.0037(4) 0.0067(4) -0.0056(4)
O6 0.0165(4) 0.0191(4) 0.0208(5) -0.0011(3) 0.0021(3) 0.0033(4)
O7 0.0137(4) 0.0207(5) 0.0260(5) 0.0043(3) 0.0035(4) 0.0039(4)
O8 0.0160(4) 0.0141(4) 0.0180(4) -0.0033(3) -0.0019(3) -0.0005(3)
O13 0.0133(4) 0.0111(4) 0.0134(4) 0.0024(3) 0.0011(3) -0.0004(3)
N1 0.0146(5) 0.0183(5) 0.0122(5) -0.0034(4) 0.0021(4) -0.0009(4)
N12 0.0135(5) 0.0090(4) 0.0115(4) -0.0016(3) 0.0002(4) -0.0003(3)
C1 0.0136(5) 0.0135(5) 0.0161(5) -0.0005(4) 0.0003(4) -0.0016(4)
C2 0.0163(6) 0.0119(5) 0.0253(6) -0.0001(4) 0.0005(5) -0.0003(5)
C3 0.0183(6) 0.0145(6) 0.0251(7) 0.0001(5) -0.0018(5) 0.0062(5)
C4 0.0172(6) 0.0187(6) 0.0161(6) -0.0013(5) -0.0015(5) 0.0031(5)
C4A 0.0116(5) 0.0144(5) 0.0145(5) -0.0011(4) 0.0011(4) 0.0006(4)
C5 0.0135(5) 0.0151(5) 0.0113(5) -0.0015(4) 0.0013(4) 0.0000(4)
C6 0.0166(5) 0.0120(5) 0.0125(5) -0.0002(4) 0.0015(4) -0.0012(4)
C6A 0.0128(5) 0.0100(5) 0.0112(5) -0.0010(4) -0.0001(4) -0.0005(4)
C7 0.0101(5) 0.0104(5) 0.0138(5) -0.0013(4) 0.0006(4) -0.0010(4)
C7A 0.0124(5) 0.0104(5) 0.0119(5) -0.0008(4) 0.0011(4) 0.0001(4)
C8 0.0137(5) 0.0113(5) 0.0144(5) -0.0015(4) 0.0008(4) 0.0004(4)
C9 0.0126(5) 0.0122(5) 0.0145(5) 0.0009(4) 0.0000(4) 0.0017(4)
C10 0.0125(5) 0.0130(5) 0.0140(5) 0.0007(4) -0.0005(4) 0.0008(4)
C10A 0.0123(5) 0.0119(5) 0.0115(5) -0.0002(4) -0.0003(4) 0.0002(4)
C11 0.0116(5) 0.0128(5) 0.0127(5) 0.0008(4) 0.0019(4) -0.0011(4)
C12A 0.0107(5) 0.0113(5) 0.0149(5) -0.0004(4) 0.0008(4) 0.0016(4)
C13 0.0176(6) 0.0154(6) 0.0135(5) 0.0022(4) 0.0011(4) 0.0009(4)
C14 0.0200(6) 0.0225(6) 0.0167(6) 0.0002(5) 0.0058(5) -0.0004(5)
C15 0.0210(6) 0.0198(6) 0.0241(7) -0.0025(5) 0.0083(5) 0.0002(5)
C16 0.0159(6) 0.0231(6) 0.0215(6) -0.0054(5) 0.0032(5) -0.0035(5)
C17 0.0134(5) 0.0158(5) 0.0143(5) -0.0022(4) 0.0007(4) 0.0042(4)
C18 0.0175(6) 0.0206(6) 0.0234(6) -0.0071(5) -0.0028(5) 0.0011(5)
C19 0.0151(5) 0.0139(5) 0.0159(6) 0.0007(4) 0.0018(4) 0.0030(4)
C20 0.0198(6) 0.0208(6) 0.0224(6) -0.0065(5) 0.0024(5) 0.0001(5)
C21 0.0122(5) 0.0137(5) 0.0173(6) -0.0017(4) -0.0012(4) -0.0019(4)
C22 0.0150(6) 0.0259(7) 0.0303(7) 0.0029(5) 0.0068(5) -0.0008(6)
O9 0.0175(4) 0.0153(4) 0.0252(5) -0.0005(3) 0.0021(4) -0.0030(4)
O10 0.0438(10) 0.0258(8) 0.0331(9) 0.000 0.0011(7) 0.000

loop_
_atom_type_symbol
_atom_type_description
_atom_type_scat_dispersion_real
_atom_type_scat_dispersion_imag
_atom_type_scat_source
C C 0.0033 0.0016 'International Tables Vol C Tables 4.2.6.8 and 6.1.1.4'
H H 0.0000 0.0000 'International Tables Vol C Tables 4.2.6.8 and 6.1.1.4'
N N 0.0061 0.0033 'International Tables Vol C Tables 4.2.6.8 and 6.1.1.4'
O O 0.0106 0.0060 'International Tables Vol C Tables 4.2.6.8 and 6.1.1.4'

loop_
_geom_angle_atom_site_label_1
_geom_angle_atom_site_label_2
_geom_angle_atom_site_label_3
_geom_angle_site_symmetry_1
_geom_angle_site_symmetry_3
_geom_angle
_geom_angle_publ_flag
C17 O2 C7 . . 121.40(9) ?
C19 O4 C8 . . 114.49(9) ?
C21 O7 C22 . . 115.75(10) ?
C7 O13 C9 . . 107.67(8) ?
C13 N1 C5 . . 122.24(10) ?
C13 N1 C16 . . 113.05(10) ?
C5 N1 C16 . . 124.25(10) ?
C11 N12 C12A . . 123.10(10) ?
C11 N12 C6A . . 123.95(10) ?
C12A N12 C6A . . 112.39(9) ?
C2 C1 C12A . . 120.12(11) ?
C2 C1 H1A . . 119.9 ?
C12A C1 H1A . . 119.9 ?
C1 C2 C3 . . 120.38(12) ?
C1 C2 H2A . . 119.8 ?
C3 C2 H2A . . 119.8 ?
C4 C3 C2 . . 119.17(12) ?
C4 C3 H3A . . 120.4 ?
C2 C3 H3A . . 120.4 ?
C3 C4 C4A . . 121.52(12) ?
C3 C4 H4A . . 119.2 ?
C4A C4 H4A . . 119.2 ?
C4 C4A C12A . . 118.70(11) ?
C4 C4A C5 . . 118.80(11) ?
C12A C4A C5 . . 122.39(11) ?
N1 C5 C4A . . 110.47(10) ?
N1 C5 C6 . . 112.39(10) ?
C4A C5 C6 . . 113.24(10) ?
N1 C5 H5A . . 106.8 ?
C4A C5 H5A . . 106.8 ?
C6 C5 H5A . . 106.8 ?
C6A C6 C5 . . 107.42(9) ?
C6A C6 H6A . . 110.2 ?
C5 C6 H6A . . 110.2 ?
C6A C6 H6B . . 110.2 ?
C5 C6 H6B . . 110.2 ?
H6A C6 H6B . . 108.5 ?
N12 C6A C7 . . 113.78(9) ?
N12 C6A C6 . . 107.69(9) ?
C7 C6A C6 . . 114.12(9) ?
N12 C6A H6C . . 106.9 ?
C7 C6A H6C . . 106.9 ?
C6 C6A H6C . . 106.9 ?
O13 C7 O2 . . 101.80(8) ?
O13 C7 C6A . . 113.66(9) ?
O2 C7 C6A . . 105.80(9) ?
O13 C7 C7A . . 103.59(9) ?
O2 C7 C7A . . 117.11(9) ?
C6A C7 C7A . . 114.40(9) ?
C7 C7A C8 . . 101.53(9) ?
C7 C7A C10A . . 104.21(9) ?
C8 C7A C10A . . 100.39(9) ?
C7 C7A H7A . . 116.1 ?
C8 C7A H7A . . 116.1 ?
C10A C7A H7A . . 116.1 ?
O4 C8 C9 . . 111.63(9) ?
O4 C8 C7A . . 114.64(10) ?
C9 C8 C7A . . 93.72(9) ?
O4 C8 H8A . . 111.9 ?
C9 C8 H8A . . 111.9 ?
C7A C8 H8A . . 111.9 ?
O13 C9 C8 . . 104.88(9) ?
O13 C9 C10 . . 104.91(9) ?
C8 C9 C10 . . 100.21(9) ?
O13 C9 H9A . . 115.1 ?
C8 C9 H9A . . 115.1 ?
C10 C9 H9A . . 115.1 ?
C21 C10 C9 . . 108.79(10) ?
C21 C10 C10A . . 118.74(10) ?
C9 C10 C10A . . 100.68(9) ?
C21 C10 H10A . . 109.4 ?
C9 C10 H10A . . 109.4 ?
C10A C10 H10A . . 109.4 ?
C11 C10A C7A . . 114.30(9) ?
C11 C10A C10 . . 118.02(9) ?
C7A C10A C10 . . 103.65(9) ?
C11 C10A H10B . . 106.7 ?
C7A C10A H10B . . 106.7 ?
C10 C10A H10B . . 106.7 ?
O8 C11 N12 . . 123.44(11) ?
O8 C11 C10A . . 119.88(11) ?
N12 C11 C10A . . 116.49(10) ?
C4A C12A C1 . . 120.08(11) ?
C4A C12A N12 . . 118.88(10) ?
C1 C12A N12 . . 120.64(10) ?
O1 C13 N1 . . 125.01(12) ?
O1 C13 C14 . . 127.19(12) ?
N1 C13 C14 . . 107.80(11) ?
C13 C14 C15 . . 103.14(10) ?
C13 C14 H14A . . 111.1 ?
C15 C14 H14A . . 111.1 ?
C13 C14 H14B . . 111.1 ?
C15 C14 H14B . . 111.1 ?
H14A C14 H14B . . 109.1 ?
C14 C15 C16 . . 102.90(10) ?
C14 C15 H15A . . 111.2 ?
C16 C15 H15A . . 111.2 ?
C14 C15 H15B . . 111.2 ?
C16 C15 H15B . . 111.2 ?
H15A C15 H15B . . 109.1 ?
N1 C16 C15 . . 101.78(11) ?
N1 C16 H16A . . 111.4 ?
C15 C16 H16A . . 111.4 ?
N1 C16 H16B . . 111.4 ?
C15 C16 H16B . . 111.4 ?
H16A C16 H16B . . 109.3 ?
O3 C17 O2 . . 123.39(11) ?
O3 C17 C18 . . 125.97(12) ?
O2 C17 C18 . . 110.64(11) ?
C17 C18 H18A . . 109.5 ?
C17 C18 H18B . . 109.5 ?
H18A C18 H18B . . 109.5 ?
C17 C18 H18C . . 109.5 ?
H18A C18 H18C . . 109.5 ?
H18B C18 H18C . . 109.5 ?
O5 C19 O4 . . 122.84(11) ?
O5 C19 C20 . . 125.32(12) ?
O4 C19 C20 . . 111.84(11) ?
C19 C20 H20A . . 109.5 ?
C19 C20 H20B . . 109.5 ?
H20A C20 H20B . . 109.5 ?
C19 C20 H20C . . 109.5 ?
H20A C20 H20C . . 109.5 ?
H20B C20 H20C . . 109.5 ?
O6 C21 O7 . . 123.89(11) ?
O6 C21 C10 . . 127.16(11) ?
O7 C21 C10 . . 108.90(10) ?
O7 C22 H22A . . 109.5 ?
O7 C22 H22B . . 109.5 ?
H22A C22 H22B . . 109.5 ?
O7 C22 H22C . . 109.5 ?
H22A C22 H22C . . 109.5 ?
H22B C22 H22C . . 109.5 ?
H9B O9 H9C . . 102.6 ?

loop_
_geom_bond_atom_site_label_1
_geom_bond_atom_site_label_2
_geom_bond_site_symmetry_2
_geom_bond_distance
_geom_bond_publ_flag
O1 C13 . 1.2314(16) ?
O2 C17 . 1.3453(15) ?
O2 C7 . 1.4605(13) ?
O3 C17 . 1.2151(16) ?
O4 C19 . 1.3597(15) ?
O4 C8 . 1.4391(14) ?
O5 C19 . 1.2027(16) ?
O6 C21 . 1.2023(15) ?
O7 C21 . 1.3488(15) ?
O7 C22 . 1.4475(16) ?
O8 C11 . 1.2282(15) ?
O13 C7 . 1.4189(14) ?
O13 C9 . 1.4558(14) ?
N1 C13 . 1.3509(16) ?
N1 C5 . 1.4629(15) ?
N1 C16 . 1.4652(16) ?
N12 C11 . 1.3620(15) ?
N12 C12A . 1.4320(15) ?
N12 C6A . 1.4747(14) ?
C1 C2 . 1.3872(17) ?
C1 C12A . 1.3999(16) ?
C1 H1A . 0.9500 ?
C2 C3 . 1.3948(19) ?
C2 H2A . 0.9500 ?
C3 C4 . 1.3865(18) ?
C3 H3A . 0.9500 ?
C4 C4A . 1.3979(17) ?
C4 H4A . 0.9500 ?
C4A C12A . 1.3994(17) ?
C4A C5 . 1.5203(17) ?
C5 C6 . 1.5316(16) ?
C5 H5A . 1.0000 ?
C6 C6A . 1.5256(16) ?
C6 H6A . 0.9900 ?
C6 H6B . 0.9900 ?
C6A C7 . 1.5248(16) ?
C6A H6C . 1.0000 ?
C7 C7A . 1.5276(16) ?
C7A C8 . 1.5316(16) ?
C7A C10A . 1.5512(16) ?
C7A H7A . 1.0000 ?
C8 C9 . 1.5237(16) ?
C8 H8A . 1.0000 ?
C9 C10 . 1.5410(16) ?
C9 H9A . 1.0000 ?
C10 C21 . 1.5107(16) ?
C10 C10A . 1.5725(16) ?
C10 H10A . 1.0000 ?
C10A C11 . 1.5171(16) ?
C10A H10B . 1.0000 ?
C13 C14 . 1.5192(17) ?
C14 C15 . 1.5258(19) ?
C14 H14A . 0.9900 ?
C14 H14B . 0.9900 ?
C15 C16 . 1.5334(19) ?
C15 H15A . 0.9900 ?
C15 H15B . 0.9900 ?
C16 H16A . 0.9900 ?
C16 H16B . 0.9900 ?
C17 C18 . 1.4972(17) ?
C18 H18A . 0.9800 ?
C18 H18B . 0.9800 ?
C18 H18C . 0.9800 ?
C19 C20 . 1.4991(17) ?
C20 H20A . 0.9800 ?
C20 H20B . 0.9800 ?
C20 H20C . 0.9800 ?
C22 H22A . 0.9800 ?
C22 H22B . 0.9800 ?
C22 H22C . 0.9800 ?
O9 H9B . 0.8858 ?
O9 H9C . 0.8567 ?
O10 H10C . 0.9089 ?

loop_
_geom_hbond_atom_site_label_D
_geom_hbond_atom_site_label_H
_geom_hbond_atom_site_label_A
_geom_hbond_site_symmetry_A
_geom_hbond_distance_DH
_geom_hbond_distance_HA
_geom_hbond_distance_DA
_geom_hbond_angle_DHA
_geom_hbond_publ_flag
O9 H9B O3 3_555 0.89 1.98 2.8576(12) 173 yes
O9 H9C O8 . 0.86 1.98 2.8365(13) 177 yes
O10 H10C O1 . 0.91 2.06 2.9516(15) 167 yes

loop_
_geom_torsion_atom_site_label_1
_geom_torsion_atom_site_label_2
_geom_torsion_atom_site_label_3
_geom_torsion_atom_site_label_4
_geom_torsion_site_symmetry_1
_geom_torsion_site_symmetry_2
_geom_torsion_site_symmetry_3
_geom_torsion_site_symmetry_4
_geom_torsion
_geom_torsion_publ_flag
C12A C1 C2 C3 . . . . -0.36(19) ?
C1 C2 C3 C4 . . . . -1.20(19) ?
C2 C3 C4 C4A . . . . 1.69(19) ?
C3 C4 C4A C12A . . . . -0.60(19) ?
C3 C4 C4A C5 . . . . 175.67(11) ?
C13 N1 C5 C4A . . . . -139.61(12) ?
C16 N1 C5 C4A . . . . 48.66(15) ?
C13 N1 C5 C6 . . . . 92.85(14) ?
C16 N1 C5 C6 . . . . -78.88(14) ?
C4 C4A C5 N1 . . . . 54.92(14) ?
C12A C4A C5 N1 . . . . -128.96(12) ?
C4 C4A C5 C6 . . . . -178.01(11) ?
C12A C4A C5 C6 . . . . -1.89(16) ?
N1 C5 C6 C6A . . . . 162.65(10) ?
C4A C5 C6 C6A . . . . 36.59(13) ?
C11 N12 C6A C7 . . . . 19.28(15) ?
C12A N12 C6A C7 . . . . -169.04(9) ?
C11 N12 C6A C6 . . . . -108.25(12) ?
C12A N12 C6A C6 . . . . 63.42(12) ?
C5 C6 C6A N12 . . . . -67.46(11) ?
C5 C6 C6A C7 . . . . 165.21(9) ?
C9 O13 C7 O2 . . . . -114.71(9) ?
C9 O13 C7 C6A . . . . 132.01(10) ?
C9 O13 C7 C7A . . . . 7.26(11) ?
C17 O2 C7 O13 . . . . 164.37(9) ?
C17 O2 C7 C6A . . . . -76.61(12) ?
C17 O2 C7 C7A . . . . 52.24(14) ?
N12 C6A C7 O13 . . . . -95.04(11) ?
C6 C6A C7 O13 . . . . 29.09(13) ?
N12 C6A C7 O2 . . . . 154.10(9) ?
C6 C6A C7 O2 . . . . -81.77(11) ?
N12 C6A C7 C7A . . . . 23.68(13) ?
C6 C6A C7 C7A . . . . 147.81(10) ?
O13 C7 C7A C8 . . . . -37.81(11) ?
O2 C7 C7A C8 . . . . 73.31(11) ?
C6A C7 C7A C8 . . . . -162.07(9) ?
O13 C7 C7A C10A . . . . 66.17(10) ?
O2 C7 C7A C10A . . . . 177.28(9) ?
C6A C7 C7A C10A . . . . -58.10(12) ?
C19 O4 C8 C9 . . . . 172.25(10) ?
C19 O4 C8 C7A . . . . -82.75(12) ?
C7 C7A C8 O4 . . . . -65.65(12) ?
C10A C7A C8 O4 . . . . -172.64(9) ?
C7 C7A C8 C9 . . . . 50.22(10) ?
C10A C7A C8 C9 . . . . -56.77(10) ?
C7 O13 C9 C8 . . . . 26.28(11) ?
C7 O13 C9 C10 . . . . -78.82(10) ?
O4 C8 C9 O13 . . . . 71.45(11) ?
C7A C8 C9 O13 . . . . -46.92(10) ?
O4 C8 C9 C10 . . . . -179.98(9) ?
C7A C8 C9 C10 . . . . 61.65(10) ?
O13 C9 C10 C21 . . . . -58.89(11) ?
C8 C9 C10 C21 . . . . -167.43(9) ?
O13 C9 C10 C10A . . . . 66.63(10) ?
C8 C9 C10 C10A . . . . -41.91(10) ?
C7 C7A C10A C11 . . . . 56.86(12) ?
C8 C7A C10A C11 . . . . 161.69(9) ?
C7 C7A C10A C10 . . . . -72.93(10) ?
C8 C7A C10A C10 . . . . 31.90(11) ?
C21 C10 C10A C11 . . . . -3.21(15) ?
C9 C10 C10A C11 . . . . -121.72(11) ?
C21 C10 C10A C7A . . . . 124.30(11) ?
C9 C10 C10A C7A . . . . 5.79(11) ?
C12A N12 C11 O8 . . . . -6.56(18) ?
C6A N12 C11 O8 . . . . 164.24(11) ?
C12A N12 C11 C10A . . . . 168.47(10) ?
C6A N12 C11 C10A . . . . -20.73(16) ?
C7A C10A C11 O8 . . . . 155.03(11) ?
C10 C10A C11 O8 . . . . -82.73(14) ?
C7A C10A C11 N12 . . . . -20.19(14) ?
C10 C10A C11 N12 . . . . 102.05(12) ?
C4 C4A C12A C1 . . . . -0.99(17) ?
C5 C4A C12A C1 . . . . -177.11(11) ?
C4 C4A C12A N12 . . . . 171.70(11) ?
C5 C4A C12A N12 . . . . -4.43(17) ?
C2 C1 C12A C4A . . . . 1.46(18) ?
C2 C1 C12A N12 . . . . -171.09(11) ?
C11 N12 C12A C4A . . . . 145.01(11) ?
C6A N12 C12A C4A . . . . -26.74(15) ?
C11 N12 C12A C1 . . . . -42.35(16) ?
C6A N12 C12A C1 . . . . 145.90(11) ?
C5 N1 C13 O1 . . . . 2.9(2) ?
C16 N1 C13 O1 . . . . 175.47(12) ?
C5 N1 C13 C14 . . . . -176.14(11) ?
C16 N1 C13 C14 . . . . -3.56(15) ?
O1 C13 C14 C15 . . . . 163.23(13) ?
N1 C13 C14 C15 . . . . -17.77(14) ?
C13 C14 C15 C16 . . . . 30.76(13) ?
C13 N1 C16 C15 . . . . 23.13(14) ?
C5 N1 C16 C15 . . . . -164.46(11) ?
C14 C15 C16 N1 . . . . -32.34(13) ?
C7 O2 C17 O3 . . . . -0.49(17) ?
C7 O2 C17 C18 . . . . -179.47(10) ?
C8 O4 C19 O5 . . . . -4.77(17) ?
C8 O4 C19 C20 . . . . 174.69(10) ?
C22 O7 C21 O6 . . . . -0.42(18) ?
C22 O7 C21 C10 . . . . 177.16(10) ?
C9 C10 C21 O6 . . . . 99.42(14) ?
C10A C10 C21 O6 . . . . -14.78(18) ?
C9 C10 C21 O7 . . . . -78.07(12) ?
C10A C10 C21 O7 . . . . 167.73(10) ?
